data_4303814
loop_
_publ_author_name
'T. K. Prasad'
'M. V. Rajasekharan'

_publ_contact_author_address
;School of Chemistry,
University of Hyderabad,
Hyderabad-500046,
India.
;
_publ_contact_author_email mvrsc@uohyd.ernet.in
_publ_contact_author_fax +91-40-2301-2460
_publ_contact_author_name 'Rajasekharan, M. V.'
_publ_contact_author_phone +91-40-2313-4857
_publ_section_title
;
Cerium(IV)-Lanthanide(III)-Pyridine-2,6-dicarboxylic Acid System:
Coordination Salts, Chains, and Rings
;
_journal_name_full 'Inorganic Chemistry'
_journal_page_first 11543
_journal_page_last 11550
_journal_paper_doi 10.1021/ic901066v
_journal_volume 48
_journal_year 2009
_chemical_formula_moiety 'C84 H56 Ce4 N12 O58 Sm2, 26(H2 O)'
_chemical_formula_sum 'C84 H110 Ce4 N12 O84 Sm2'
_chemical_formula_weight 3493.00
_chemical_name_systematic
;
 ?
;
_space_group_IT_number 2
_symmetry_cell_setting triclinic
_symmetry_space_group_name_Hall '-P 1'
_symmetry_space_group_name_H-M 'P -1'
_atom_sites_solution_hydrogens geom
_atom_sites_solution_primary direct
_atom_sites_solution_secondary difmap
_audit_creation_method SHELXL-97
_cell_angle_alpha 114.262(4)
_cell_angle_beta 114.351(4)
_cell_angle_gamma 91.945(5)
_cell_formula_units_Z 1
_cell_length_a 14.275(4)
_cell_length_b 16.024(5)
_cell_length_c 17.302(5)
_cell_measurement_reflns_used 6875
_cell_measurement_temperature 298(2)
_cell_measurement_theta_max 28.00
_cell_measurement_theta_min 2.41
_cell_volume 3187.1(16)
_computing_cell_refinement 'Bruker SMART'
_computing_data_collection 'Bruker SMART'
_computing_data_reduction 'Bruker SAINT'
_computing_molecular_graphics 'ORTEP-III (Burnett & Johnson, 1996)'
_computing_publication_material 'SHELXL-97 (Sheldrick, 1997)'
_computing_structure_refinement 'SHELXL-97 (Sheldrick, 1997)'
_computing_structure_solution 'SHELXS-97 (Sheldrick, 1997)'
_diffrn_ambient_temperature 298(2)
_diffrn_measured_fraction_theta_full 0.993
_diffrn_measured_fraction_theta_max 0.917
_diffrn_measurement_device_type 'CCD area detector'
_diffrn_measurement_method 'phi and omega scans'
_diffrn_radiation_monochromator graphite
_diffrn_radiation_source 'fine-focus sealed tube'
_diffrn_radiation_type MoK\a
_diffrn_radiation_wavelength 0.71073
_diffrn_reflns_av_R_equivalents 0.0310
_diffrn_reflns_av_sigmaI/netI 0.0539
_diffrn_reflns_limit_h_max 17
_diffrn_reflns_limit_h_min -18
_diffrn_reflns_limit_k_max 21
_diffrn_reflns_limit_k_min -20
_diffrn_reflns_limit_l_max 23
_diffrn_reflns_limit_l_min -22
_diffrn_reflns_number 27644
_diffrn_reflns_theta_full 25.00
_diffrn_reflns_theta_max 28.23
_diffrn_reflns_theta_min 1.44
_exptl_absorpt_coefficient_mu 2.422
_exptl_absorpt_correction_T_max 0.380
_exptl_absorpt_correction_T_min 0.292
_exptl_absorpt_correction_type multi-scan
_exptl_absorpt_process_details sadabs
_exptl_crystal_colour yellow
_exptl_crystal_density_diffrn 1.819
_exptl_crystal_density_method 'not measured'
_exptl_crystal_description rhombus
_exptl_crystal_F_000 1724
_exptl_crystal_size_max 0.50
_exptl_crystal_size_mid 0.40
_exptl_crystal_size_min 0.40
_refine_diff_density_max 1.701
_refine_diff_density_min -1.008
_refine_diff_density_rms 0.144
_refine_ls_extinction_method none
_refine_ls_goodness_of_fit_ref 1.028
_refine_ls_hydrogen_treatment constr
_refine_ls_matrix_type full
_refine_ls_number_parameters 838
_refine_ls_number_reflns 14418
_refine_ls_number_restraints 0
_refine_ls_restrained_S_all 1.028
_refine_ls_R_factor_all 0.0579
_refine_ls_R_factor_gt 0.0479
_refine_ls_shift/su_max 0.001
_refine_ls_shift/su_mean 0.000
_refine_ls_structure_factor_coef Fsqd
_refine_ls_weighting_details 'calc w=1/[\s^2^(Fo^2^)+(0.0753P)^2^+1.7823P] where P=(Fo^2^+2Fc^2^)/3'
_refine_ls_weighting_scheme calc
_refine_ls_wR_factor_gt 0.1273
_refine_ls_wR_factor_ref 0.1335
_reflns_number_gt 12070
_reflns_number_total 14418
_reflns_threshold_expression >2sigma(I)
_cod_data_source_file ic901066v_si_002_15.cif
_cod_data_source_block 14
_cod_original_cell_volume 3186.9(17)
_cod_database_code 4303814

loop_
_symmetry_equiv_pos_as_xyz
'x, y, z'
'-x, -y, -z'

loop_
_atom_site_label
_atom_site_type_symbol
_atom_site_fract_x
_atom_site_fract_y
_atom_site_fract_z
_atom_site_U_iso_or_equiv
_atom_site_adp_type
_atom_site_occupancy
_atom_site_symmetry_multiplicity
_atom_site_calc_flag
_atom_site_refinement_flags
_atom_site_disorder_assembly
_atom_site_disorder_group
Ce1 Ce 0.50638(2) 0.367376(19) 0.183334(19) 0.03173(8) Uani 1 1 d . . .
Ce2 Ce 0.84720(2) 0.22855(2) -0.372113(19) 0.03185(8) Uani 1 1 d . . .
Sm Sm 0.63742(2) 0.256107(18) -0.130290(19) 0.03423(8) Uani 1 1 d . . .
C11 C 0.7464(4) 0.5164(4) 0.3479(4) 0.0372(11) Uani 1 1 d . . .
C12 C 0.8500(5) 0.5661(5) 0.3901(4) 0.0536(16) Uani 1 1 d . . .
H12 H 0.8835 0.6119 0.4541 0.064 Uiso 1 1 calc R . .
C13 C 0.9025(5) 0.5474(5) 0.3369(5) 0.0594(17) Uani 1 1 d . . .
H13 H 0.9727 0.5794 0.3643 0.071 Uiso 1 1 calc R . .
C14 C 0.8491(5) 0.4792(5) 0.2401(5) 0.0547(16) Uani 1 1 d . . .
H14 H 0.8832 0.4644 0.2023 0.066 Uiso 1 1 calc R . .
C15 C 0.7454(4) 0.4349(4) 0.2027(4) 0.0375(11) Uani 1 1 d . . .
C16 C 0.6758(5) 0.3631(4) 0.0995(4) 0.0371(12) Uani 1 1 d . . .
C17 C 0.6789(4) 0.5292(4) 0.3974(4) 0.0375(12) Uani 1 1 d . . .
C21 C 0.5106(5) 0.2273(4) 0.2861(4) 0.0466(14) Uani 1 1 d . . .
C22 C 0.4870(6) 0.1815(5) 0.3303(5) 0.0617(18) Uani 1 1 d . . .
H22 H 0.5293 0.1442 0.3504 0.074 Uiso 1 1 calc R . .
C23 C 0.3990(8) 0.1926(6) 0.3441(6) 0.080(2) Uani 1 1 d . . .
H23 H 0.3783 0.1598 0.3703 0.097 Uiso 1 1 calc R . .
C24 C 0.3415(6) 0.2529(6) 0.3185(6) 0.069(2) Uani 1 1 d . . .
H24 H 0.2841 0.2639 0.3304 0.083 Uiso 1 1 calc R . .
C25 C 0.3708(5) 0.2967(5) 0.2748(4) 0.0484(14) Uani 1 1 d . . .
C26 C 0.3138(5) 0.3600(5) 0.2396(4) 0.0494(14) Uani 1 1 d . . .
C27 C 0.6037(5) 0.2195(4) 0.2636(4) 0.0481(14) Uani 1 1 d . . .
C31 C 0.3694(4) 0.4431(3) 0.0207(4) 0.0342(11) Uani 1 1 d . . .
C32 C 0.3018(5) 0.4414(4) -0.0644(4) 0.0481(14) Uani 1 1 d . . .
H32 H 0.2966 0.4973 -0.0684 0.058 Uiso 1 1 calc R . .
C33 C 0.2423(5) 0.3566(4) -0.1429(4) 0.0533(16) Uani 1 1 d . . .
H33 H 0.1975 0.3542 -0.2013 0.064 Uiso 1 1 calc R . .
C34 C 0.2491(5) 0.2757(4) -0.1351(4) 0.0487(15) Uani 1 1 d . . .
H34 H 0.2095 0.2174 -0.1881 0.058 Uiso 1 1 calc R . .
C35 C 0.3161(4) 0.2813(4) -0.0468(4) 0.0400(12) Uani 1 1 d . . .
C36 C 0.3271(5) 0.1993(4) -0.0274(4) 0.0474(14) Uani 1 1 d . . .
C37 C 0.4429(4) 0.5315(3) 0.1103(4) 0.0330(11) Uani 1 1 d . . .
C41 C 0.7000(4) 0.3611(4) -0.4584(3) 0.0345(11) Uani 1 1 d . . .
C42 C 0.6231(5) 0.4093(4) -0.4796(4) 0.0474(14) Uani 1 1 d . . .
H42 H 0.6207 0.4408 -0.5149 0.057 Uiso 1 1 calc R . .
C43 C 0.5491(5) 0.4096(5) -0.4467(5) 0.0542(16) Uani 1 1 d . . .
H43 H 0.4950 0.4400 -0.4616 0.065 Uiso 1 1 calc R . .
C44 C 0.5557(5) 0.3656(4) -0.3926(4) 0.0460(14) Uani 1 1 d . . .
H44 H 0.5076 0.3670 -0.3689 0.055 Uiso 1 1 calc R . .
C45 C 0.6352(4) 0.3186(3) -0.3737(3) 0.0336(11) Uani 1 1 d . . .
C46 C 0.6571(4) 0.2717(4) -0.3111(4) 0.0359(11) Uani 1 1 d . . .
C47 C 0.7841(4) 0.3516(4) -0.4899(4) 0.0376(12) Uani 1 1 d . . .
C51 C 0.7923(4) 0.0490(4) -0.5885(4) 0.0389(12) Uani 1 1 d . . .
C52 C 0.8046(5) -0.0113(4) -0.6651(5) 0.0593(18) Uani 1 1 d . . .
H52 H 0.7465 -0.0560 -0.7211 0.071 Uiso 1 1 calc R . .
C53 C 0.9037(6) -0.0048(5) -0.6578(5) 0.074(2) Uani 1 1 d . . .
H53 H 0.9133 -0.0449 -0.7095 0.089 Uiso 1 1 calc R . .
C54 C 0.9900(5) 0.0611(5) -0.5741(5) 0.0599(18) Uani 1 1 d . . .
H54 H 1.0582 0.0653 -0.5677 0.072 Uiso 1 1 calc R . .
C55 C 0.9712(4) 0.1202(4) -0.5004(4) 0.0398(12) Uani 1 1 d . . .
C56 C 1.0545(4) 0.1979(4) -0.4069(4) 0.0442(13) Uani 1 1 d . . .
C57 C 0.6888(4) 0.0521(4) -0.5851(4) 0.0413(13) Uani 1 1 d . . .
C61 C 1.0073(5) 0.3368(5) -0.1313(4) 0.0466(14) Uani 1 1 d . . .
C62 C 1.0669(6) 0.3513(6) -0.0397(5) 0.0660(19) Uani 1 1 d . . .
H62 H 1.1004 0.4121 0.0107 0.079 Uiso 1 1 calc R . .
C63 C 1.0762(7) 0.2763(8) -0.0238(6) 0.090(3) Uani 1 1 d . . .
H63 H 1.1190 0.2849 0.0378 0.109 Uiso 1 1 calc R . .
C64 C 1.0213(6) 0.1839(7) -0.1001(6) 0.072(2) Uani 1 1 d . . .
H64 H 1.0252 0.1314 -0.0897 0.086 Uiso 1 1 calc R . .
C65 C 0.9630(5) 0.1755(5) -0.1887(4) 0.0498(15) Uani 1 1 d . . .
C66 C 0.8992(6) 0.0833(5) -0.2782(5) 0.0592(17) Uani 1 1 d . . .
C67 C 0.9919(5) 0.4141(4) -0.1598(4) 0.0482(15) Uani 1 1 d . . .
N11 N 0.6954(3) 0.4528(3) 0.2561(3) 0.0332(9) Uani 1 1 d . . .
N21 N 0.4552(4) 0.2844(3) 0.2605(3) 0.0407(10) Uani 1 1 d . . .
N31 N 0.3757(3) 0.3645(3) 0.0296(3) 0.0335(9) Uani 1 1 d . . .
N41 N 0.7053(3) 0.3166(3) -0.4067(3) 0.0306(9) Uani 1 1 d . . .
N51 N 0.8742(3) 0.1134(3) -0.5078(3) 0.0346(9) Uani 1 1 d . . .
N61 N 0.9563(4) 0.2505(4) -0.2050(3) 0.0421(11) Uani 1 1 d . . .
O11 O 0.5850(3) 0.4735(3) 0.3432(3) 0.0371(8) Uani 1 1 d . . .
O12 O 0.7128(4) 0.5878(3) 0.4811(3) 0.0583(12) Uani 1 1 d . . .
O13 O 0.5817(3) 0.3327(3) 0.0781(3) 0.0443(9) Uani 1 1 d . . .
O14 O 0.7135(3) 0.3431(3) 0.0428(3) 0.0452(9) Uani 1 1 d . . .
O21 O 0.6102(3) 0.2664(3) 0.2209(3) 0.0470(10) Uani 1 1 d . . .
O22 O 0.6619(4) 0.1691(3) 0.2849(4) 0.0684(14) Uani 1 1 d . . .
O23 O 0.3545(3) 0.3944(3) 0.2018(3) 0.0452(9) Uani 1 1 d . . .
O24 O 0.2350(5) 0.3767(5) 0.2470(5) 0.0901(19) Uani 1 1 d . . .
O31 O 0.5058(3) 0.5179(2) 0.1797(2) 0.0386(8) Uani 1 1 d . . .
O32 O 0.4409(3) 0.6080(2) 0.1107(3) 0.0385(8) Uani 1 1 d . . .
O33 O 0.3938(3) 0.2186(3) 0.0573(3) 0.0501(10) Uani 1 1 d . . .
O34 O 0.2756(5) 0.1198(3) -0.0921(3) 0.0805(17) Uani 1 1 d . . .
O41 O 0.8480(3) 0.3043(3) -0.4620(3) 0.0377(8) Uani 1 1 d . . .
O42 O 0.7868(4) 0.3887(4) -0.5387(4) 0.0660(14) Uani 1 1 d . . .
O43 O 0.7320(3) 0.2306(3) -0.3044(3) 0.0428(9) Uani 1 1 d . . .
O44 O 0.6042(3) 0.2776(3) -0.2686(3) 0.0438(9) Uani 1 1 d . . .
O51 O 0.6928(3) 0.1181(3) -0.5105(3) 0.0437(9) Uani 1 1 d . . .
O52 O 0.6070(3) -0.0068(3) -0.6533(3) 0.0627(13) Uani 1 1 d . . .
O53 O 1.0210(3) 0.2413(3) -0.3462(3) 0.0446(9) Uani 1 1 d . . .
O54 O 1.1460(3) 0.2136(4) -0.3926(4) 0.0737(16) Uani 1 1 d . . .
O61 O 0.9260(3) 0.3865(3) -0.2487(3) 0.0442(9) Uani 1 1 d . . .
O62 O 1.0394(4) 0.4963(3) -0.1021(3) 0.0633(13) Uani 1 1 d . . .
O63 O 0.8542(4) 0.0900(3) -0.3556(3) 0.0524(10) Uani 1 1 d . . .
O64 O 0.8954(6) 0.0103(4) -0.2728(5) 0.095(2) Uani 1 1 d . . .
O71 O 0.7833(3) 0.3834(3) -0.0769(3) 0.0503(10) Uani 1 1 d . . .
H71A H 0.7515 0.4043 -0.1182 0.075 Uiso 1 1 d R . .
H71B H 0.8446 0.3918 -0.0385 0.075 Uiso 1 1 d R . .
O72 O 0.6132(5) 0.0976(3) -0.2568(4) 0.0788(16) Uani 1 1 d . . .
H72A H 0.6075 0.0898 -0.3098 0.118 Uiso 1 1 d R . .
H72B H 0.6711 0.0796 -0.2498 0.118 Uiso 1 1 d R . .
O73 O 0.7992(4) 0.2063(4) -0.0685(4) 0.0773(15) Uani 1 1 d . . .
H73A H 0.8113 0.1990 -0.0109 0.116 Uiso 1 1 d R . .
H73B H 0.7845 0.1514 -0.0906 0.116 Uiso 1 1 d R . .
O74 O 0.5892(5) 0.1480(4) -0.0813(4) 0.0825(17) Uani 1 1 d . . .
H74A H 0.5426 0.1047 -0.1122 0.124 Uiso 1 1 d R . .
H74B H 0.6371 0.1481 -0.0383 0.124 Uiso 1 1 d R . .
O75 O 0.4476(3) 0.1955(3) -0.2233(3) 0.0559(11) Uani 1 1 d . . .
H75A H 0.4038 0.1346 -0.2792 0.084 Uiso 1 1 d R . .
H75B H 0.4004 0.2199 -0.2590 0.084 Uiso 1 1 d R . .
O81 O 0.7763(4) 0.4794(3) 0.8266(3) 0.0572(11) Uani 1 1 d . . .
H81C H 0.7629 0.5114 0.8002 0.086 Uiso 1 1 d R . .
H81B H 0.8202 0.4627 0.8040 0.086 Uiso 1 1 d R . .
O82 O 0.6468(4) 0.7058(4) 0.3179(4) 0.0699(14) Uani 1 1 d . . .
H82A H 0.6089 0.6406 0.2737 0.105 Uiso 1 1 d R . .
H82B H 0.7117 0.7103 0.3234 0.105 Uiso 1 1 d R . .
O83 O 0.5734(7) 0.9854(5) 0.1322(6) 0.152(3) Uani 1 1 d . . .
H83A H 0.6007 1.0409 0.1789 0.228 Uiso 1 1 d R . .
H83B H 0.6298 0.9737 0.1507 0.228 Uiso 1 1 d R . .
O84 O 0.2839(8) 0.8220(6) 0.8936(6) 0.152(4) Uani 1 1 d . . .
H84A H 0.3192 0.7909 0.8608 0.228 Uiso 1 1 d R . .
H84B H 0.2405 0.8394 0.8608 0.228 Uiso 1 1 d R . .
O85 O 0.1158(10) 0.7130(16) 0.6427(9) 0.386(14) Uani 1 1 d . . .
H85A H 0.1772 0.7479 0.6711 0.579 Uiso 1 1 d R . .
H85B H 0.1306 0.6838 0.5911 0.579 Uiso 1 1 d R . .
O86 O 0.2179(10) 0.9834(6) 0.1412(10) 0.239(7) Uani 1 1 d . . .
H86A H 0.2201 0.9990 0.0928 0.359 Uiso 1 1 d R . .
H86B H 0.1653 0.9844 0.1607 0.359 Uiso 1 1 d R . .
O87 O 0.3339(11) 0.1494(10) 0.5045(9) 0.237(6) Uani 1 1 d . . .
H87A H 0.3373 0.1916 0.5562 0.355 Uiso 1 1 d R . .
H87B H 0.2998 0.1647 0.4708 0.355 Uiso 1 1 d R . .
O88 O 0.4177(17) 0.9690(14) 0.4453(12) 0.53(2) Uani 1 1 d . . .
H88A H 0.3856 0.9417 0.4641 0.791 Uiso 1 1 d R . .
H88B H 0.3946 1.0182 0.4613 0.791 Uiso 1 1 d R . .
O89 O 0.9450(14) 0.2880(17) 0.1212(9) 0.47(2) Uani 1 1 d . . .
H89A H 0.9873 0.3279 0.1701 0.704 Uiso 1 1 d R . .
H89B H 0.9042 0.3288 0.1205 0.704 Uiso 1 1 d R . .
O90 O 0.3713(17) 0.0426(9) 0.0599(12) 0.52(2) Uani 1 1 d . . .
H90A H 0.3641 0.0875 0.0547 0.776 Uiso 1 1 d R . .
H90B H 0.4257 0.0259 0.0797 0.776 Uiso 1 1 d R . .
O91 O 0.1433(17) 0.2031(16) 0.3824(12) 0.51(2) Uani 1 1 d . . .
H91A H 0.1769 0.2638 0.4168 0.765 Uiso 1 1 d R . .
H91B H 0.1306 0.1561 0.3962 0.765 Uiso 1 1 d R . .
O92 O 0.1551(16) 0.9499(10) 0.8569(14) 0.401(14) Uani 1 1 d . . .
H92A H 0.1776 1.0200 0.8914 0.601 Uiso 1 1 d R . .
H92B H 0.1858 0.9701 0.9262 0.601 Uiso 1 1 d R . .
O93 O 0.0853(13) 0.4205(12) 0.302(3) 0.72(4) Uani 1 1 d . . .
H93A H 0.1399 0.3999 0.3001 1.086 Uiso 1 1 d R . .
H93D H 0.1195 0.4649 0.2904 1.086 Uiso 1 1 d R . .

loop_
_atom_site_aniso_label
_atom_site_aniso_U_11
_atom_site_aniso_U_22
_atom_site_aniso_U_33
_atom_site_aniso_U_23
_atom_site_aniso_U_13
_atom_site_aniso_U_12
Ce1 0.03131(16) 0.03551(15) 0.02846(15) 0.01533(12) 0.01354(12) 0.00974(12)
Ce2 0.02877(15) 0.03595(15) 0.02660(14) 0.01132(12) 0.01256(12) 0.00808(11)
Sm 0.03913(16) 0.03578(14) 0.03229(14) 0.01605(11) 0.02049(12) 0.00839(11)
C11 0.036(3) 0.043(3) 0.030(3) 0.015(2) 0.016(2) 0.007(2)
C12 0.042(3) 0.069(4) 0.036(3) 0.018(3) 0.014(3) 0.002(3)
C13 0.033(3) 0.081(5) 0.052(4) 0.024(3) 0.019(3) -0.005(3)
C14 0.047(4) 0.075(4) 0.060(4) 0.033(3) 0.039(3) 0.012(3)
C15 0.038(3) 0.053(3) 0.035(3) 0.026(2) 0.022(2) 0.017(2)
C16 0.049(3) 0.041(3) 0.031(3) 0.021(2) 0.023(2) 0.016(2)
C17 0.043(3) 0.043(3) 0.028(3) 0.018(2) 0.017(2) 0.010(2)
C21 0.046(3) 0.046(3) 0.045(3) 0.027(3) 0.013(3) 0.011(3)
C22 0.073(5) 0.065(4) 0.072(5) 0.049(4) 0.037(4) 0.024(4)
C23 0.105(7) 0.087(6) 0.092(6) 0.067(5) 0.058(6) 0.028(5)
C24 0.063(5) 0.090(5) 0.083(5) 0.054(5) 0.046(4) 0.019(4)
C25 0.044(3) 0.060(4) 0.046(3) 0.027(3) 0.022(3) 0.008(3)
C26 0.046(4) 0.061(4) 0.048(3) 0.027(3) 0.026(3) 0.018(3)
C27 0.044(3) 0.041(3) 0.051(3) 0.022(3) 0.014(3) 0.011(3)
C31 0.031(3) 0.035(2) 0.030(2) 0.012(2) 0.013(2) 0.007(2)
C32 0.056(4) 0.041(3) 0.034(3) 0.018(2) 0.009(3) 0.012(3)
C33 0.052(4) 0.056(3) 0.027(3) 0.017(3) 0.000(3) 0.009(3)
C34 0.045(3) 0.041(3) 0.035(3) 0.007(2) 0.008(3) 0.005(3)
C35 0.035(3) 0.036(3) 0.035(3) 0.009(2) 0.012(2) 0.005(2)
C36 0.051(4) 0.036(3) 0.038(3) 0.009(2) 0.014(3) 0.007(3)
C37 0.034(3) 0.034(2) 0.033(3) 0.015(2) 0.018(2) 0.010(2)
C41 0.040(3) 0.043(3) 0.030(2) 0.021(2) 0.021(2) 0.014(2)
C42 0.055(4) 0.065(4) 0.053(3) 0.041(3) 0.037(3) 0.028(3)
C43 0.055(4) 0.076(4) 0.060(4) 0.043(3) 0.038(3) 0.042(3)
C44 0.046(3) 0.065(4) 0.043(3) 0.028(3) 0.032(3) 0.025(3)
C45 0.038(3) 0.038(2) 0.029(2) 0.015(2) 0.018(2) 0.010(2)
C46 0.035(3) 0.041(3) 0.028(2) 0.014(2) 0.014(2) 0.005(2)
C47 0.043(3) 0.044(3) 0.033(3) 0.019(2) 0.023(2) 0.011(2)
C51 0.040(3) 0.034(2) 0.036(3) 0.010(2) 0.017(2) 0.007(2)
C52 0.044(4) 0.052(3) 0.046(3) -0.006(3) 0.020(3) 0.003(3)
C53 0.055(4) 0.074(5) 0.054(4) -0.010(4) 0.033(4) 0.003(4)
C54 0.046(4) 0.061(4) 0.060(4) 0.009(3) 0.034(3) 0.009(3)
C55 0.038(3) 0.042(3) 0.041(3) 0.016(2) 0.023(2) 0.016(2)
C56 0.031(3) 0.048(3) 0.043(3) 0.014(3) 0.015(2) 0.008(2)
C57 0.032(3) 0.033(3) 0.042(3) 0.011(2) 0.011(2) 0.003(2)
C61 0.035(3) 0.065(4) 0.031(3) 0.016(3) 0.015(2) 0.009(3)
C62 0.055(4) 0.092(5) 0.043(4) 0.037(4) 0.010(3) 0.007(4)
C63 0.069(6) 0.145(9) 0.051(5) 0.056(6) 0.014(4) 0.019(6)
C64 0.067(5) 0.106(6) 0.069(5) 0.062(5) 0.031(4) 0.034(5)
C65 0.052(4) 0.067(4) 0.051(4) 0.039(3) 0.030(3) 0.027(3)
C66 0.071(5) 0.068(4) 0.073(5) 0.046(4) 0.048(4) 0.036(4)
C67 0.034(3) 0.058(4) 0.033(3) 0.005(3) 0.015(2) 0.010(3)
N11 0.031(2) 0.043(2) 0.029(2) 0.0187(18) 0.0157(18) 0.0103(18)
N21 0.045(3) 0.041(2) 0.037(2) 0.021(2) 0.018(2) 0.012(2)
N31 0.033(2) 0.034(2) 0.030(2) 0.0128(17) 0.0140(18) 0.0084(18)
N41 0.031(2) 0.037(2) 0.027(2) 0.0148(17) 0.0166(18) 0.0093(17)
N51 0.029(2) 0.036(2) 0.032(2) 0.0119(18) 0.0132(18) 0.0091(18)
N61 0.035(3) 0.059(3) 0.039(3) 0.027(2) 0.019(2) 0.019(2)
O11 0.033(2) 0.051(2) 0.0314(18) 0.0190(16) 0.0179(16) 0.0109(17)
O12 0.059(3) 0.066(3) 0.032(2) 0.0054(19) 0.023(2) 0.004(2)
O13 0.039(2) 0.054(2) 0.034(2) 0.0151(17) 0.0169(17) 0.0102(18)
O14 0.054(3) 0.057(2) 0.039(2) 0.0239(19) 0.032(2) 0.022(2)
O21 0.048(2) 0.054(2) 0.052(2) 0.032(2) 0.027(2) 0.0238(19)
O22 0.062(3) 0.066(3) 0.091(4) 0.052(3) 0.030(3) 0.031(2)
O23 0.039(2) 0.054(2) 0.053(2) 0.032(2) 0.0231(19) 0.0180(18)
O24 0.075(4) 0.138(5) 0.137(5) 0.099(5) 0.080(4) 0.064(4)
O31 0.035(2) 0.0368(18) 0.0315(18) 0.0146(15) 0.0065(16) 0.0051(15)
O32 0.040(2) 0.0360(18) 0.0358(19) 0.0173(16) 0.0145(17) 0.0090(16)
O33 0.059(3) 0.036(2) 0.043(2) 0.0177(18) 0.014(2) 0.0078(19)
O34 0.104(4) 0.034(2) 0.055(3) 0.013(2) 0.004(3) -0.004(2)
O41 0.0313(19) 0.047(2) 0.041(2) 0.0220(17) 0.0204(17) 0.0127(16)
O42 0.076(3) 0.095(4) 0.088(4) 0.067(3) 0.065(3) 0.046(3)
O43 0.046(2) 0.058(2) 0.042(2) 0.0321(19) 0.0263(18) 0.0209(19)
O44 0.041(2) 0.064(2) 0.037(2) 0.0259(19) 0.0246(18) 0.0115(19)
O51 0.030(2) 0.043(2) 0.045(2) 0.0078(17) 0.0185(17) 0.0046(16)
O52 0.040(3) 0.041(2) 0.067(3) 0.001(2) 0.016(2) -0.0018(19)
O53 0.031(2) 0.054(2) 0.0307(19) 0.0103(17) 0.0080(16) 0.0084(17)
O54 0.029(2) 0.085(3) 0.073(3) 0.009(3) 0.024(2) 0.003(2)
O61 0.046(2) 0.042(2) 0.033(2) 0.0124(16) 0.0136(18) 0.0053(17)
O62 0.057(3) 0.057(3) 0.042(2) 0.004(2) 0.012(2) -0.001(2)
O63 0.065(3) 0.045(2) 0.054(3) 0.025(2) 0.033(2) 0.020(2)
O64 0.140(6) 0.074(4) 0.125(5) 0.071(4) 0.083(5) 0.050(4)
O71 0.040(2) 0.062(3) 0.039(2) 0.027(2) 0.0086(18) -0.0034(19)
O72 0.103(4) 0.061(3) 0.075(4) 0.021(3) 0.053(3) 0.035(3)
O73 0.078(4) 0.078(3) 0.100(4) 0.054(3) 0.048(3) 0.044(3)
O74 0.113(5) 0.075(3) 0.077(4) 0.049(3) 0.047(4) 0.007(3)
O75 0.045(2) 0.036(2) 0.060(3) 0.0093(19) 0.015(2) -0.0058(18)
O81 0.066(3) 0.058(3) 0.048(2) 0.030(2) 0.022(2) 0.015(2)
O82 0.038(3) 0.072(3) 0.080(4) 0.029(3) 0.019(2) 0.005(2)
O83 0.155(8) 0.090(5) 0.143(8) 0.017(5) 0.051(6) 0.006(5)
O84 0.237(11) 0.174(8) 0.149(8) 0.117(7) 0.132(8) 0.130(8)
O85 0.142(10) 0.85(4) 0.155(11) 0.180(18) 0.117(9) 0.138(17)
O86 0.243(14) 0.088(6) 0.286(15) 0.062(8) 0.060(12) 0.066(7)
O87 0.260(15) 0.320(18) 0.154(10) 0.106(11) 0.124(11) 0.054(13)
O88 0.55(3) 0.46(3) 0.273(18) -0.187(17) 0.32(2) -0.38(2)
O89 0.35(2) 0.68(4) 0.138(11) 0.045(17) 0.029(12) 0.42(3)
O90 0.59(3) 0.123(10) 0.32(2) 0.122(12) -0.24(2) -0.092(14)
O91 0.52(3) 0.56(3) 0.213(16) -0.019(19) 0.21(2) -0.37(3)
O92 0.40(2) 0.167(12) 0.43(3) 0.172(16) 0.00(2) -0.084(14)
O93 0.171(15) 0.199(16) 1.18(7) -0.18(3) 0.29(3) -0.022(11)

loop_
_atom_type_symbol
_atom_type_description
_atom_type_scat_dispersion_real
_atom_type_scat_dispersion_imag
_atom_type_scat_source
C C 0.0033 0.0016 'International Tables Vol C Tables 4.2.6.8 and 6.1.1.4'
H H 0.0000 0.0000 'International Tables Vol C Tables 4.2.6.8 and 6.1.1.4'
N N 0.0061 0.0033 'International Tables Vol C Tables 4.2.6.8 and 6.1.1.4'
O O 0.0106 0.0060 'International Tables Vol C Tables 4.2.6.8 and 6.1.1.4'
Ce Ce -0.2486 2.6331 'International Tables Vol C Tables 4.2.6.8 and 6.1.1.4'
Sm Sm -0.1638 3.4418 'International Tables Vol C Tables 4.2.6.8 and 6.1.1.4'

loop_
_geom_angle_atom_site_label_1
_geom_angle_atom_site_label_2
_geom_angle_atom_site_label_3
_geom_angle
_geom_angle_site_symmetry_1
_geom_angle_site_symmetry_3
_geom_angle_publ_flag
O11 Ce1 O21 89.18(14) . . y
O11 Ce1 O23 80.30(13) . . y
O21 Ce1 O23 127.79(14) . . y
O11 Ce1 O13 127.44(13) . . y
O21 Ce1 O13 77.92(14) . . y
O23 Ce1 O13 145.55(14) . . y
O11 Ce1 O33 148.71(14) . . y
O21 Ce1 O33 79.15(14) . . y
O23 Ce1 O33 84.16(15) . . y
O13 Ce1 O33 78.62(15) . . y
O11 Ce1 O31 77.90(13) . . y
O21 Ce1 O31 145.92(14) . . y
O23 Ce1 O31 81.36(13) . . y
O13 Ce1 O31 85.16(13) . . y
O33 Ce1 O31 126.33(13) . . y
O11 Ce1 N11 63.80(13) . . y
O21 Ce1 N11 73.52(14) . . y
O23 Ce1 N11 138.89(14) . . y
O13 Ce1 N11 63.66(13) . . y
O33 Ce1 N11 136.93(14) . . y
O31 Ce1 N11 72.47(13) . . y
O11 Ce1 N21 74.89(14) . . y
O21 Ce1 N21 63.81(15) . . y
O23 Ce1 N21 64.06(14) . . y
O13 Ce1 N21 136.06(14) . . y
O33 Ce1 N21 73.90(15) . . y
O31 Ce1 N21 138.77(13) . . y
N11 Ce1 N21 119.86(14) . . y
O11 Ce1 N31 135.90(13) . . y
O21 Ce1 N31 134.73(13) . . y
O23 Ce1 N31 74.87(14) . . y
O13 Ce1 N31 70.76(14) . . y
O33 Ce1 N31 63.45(14) . . y
O31 Ce1 N31 62.89(12) . . y
N11 Ce1 N31 117.38(14) . . y
N21 Ce1 N31 122.72(15) . . y
O53 Ce2 O41 79.61(13) . . y
O53 Ce2 O63 88.09(15) . . y
O41 Ce2 O63 147.58(13) . . y
O53 Ce2 O61 79.41(14) . . y
O41 Ce2 O61 79.80(14) . . y
O63 Ce2 O61 127.46(15) . . y
O53 Ce2 O51 127.62(13) . . y
O41 Ce2 O51 86.84(14) . . y
O63 Ce2 O51 77.11(15) . . y
O61 Ce2 O51 147.14(13) . . y
O53 Ce2 O43 145.56(13) . . y
O41 Ce2 O43 127.27(12) . . y
O63 Ce2 O43 77.76(14) . . y
O61 Ce2 O43 84.59(14) . . y
O51 Ce2 O43 79.89(14) . . y
O53 Ce2 N51 64.04(13) . . y
O41 Ce2 N51 73.61(13) . . y
O63 Ce2 N51 74.03(14) . . y
O61 Ce2 N51 137.72(14) . . y
O51 Ce2 N51 63.58(13) . . y
O43 Ce2 N51 137.68(15) . . y
O53 Ce2 N61 73.69(14) . . y
O41 Ce2 N61 137.77(15) . . y
O63 Ce2 N61 63.80(16) . . y
O61 Ce2 N61 63.70(15) . . y
O51 Ce2 N61 135.39(16) . . y
O43 Ce2 N61 71.88(14) . . y
N51 Ce2 N61 120.10(14) . . y
O53 Ce2 N41 137.91(14) . . y
O41 Ce2 N41 63.70(12) . . y
O63 Ce2 N41 133.98(15) . . y
O61 Ce2 N41 74.65(13) . . y
O51 Ce2 N41 72.52(13) . . y
O43 Ce2 N41 63.62(13) . . y
N51 Ce2 N41 119.17(13) . . y
N61 Ce2 N41 120.68(13) . . y
O74 Sm O75 73.13(19) . . y
O74 Sm O44 143.23(17) . . y
O75 Sm O44 79.10(15) . . y
O74 Sm O14 74.20(17) . . y
O75 Sm O14 118.24(14) . . y
O44 Sm O14 141.66(14) . . y
O74 Sm O73 76.7(2) . . y
O75 Sm O73 141.33(17) . . y
O44 Sm O73 114.32(16) . . y
O14 Sm O73 74.70(16) . . y
O74 Sm O71 140.61(18) . . y
O75 Sm O71 143.56(15) . . y
O44 Sm O71 73.97(13) . . y
O14 Sm O71 73.52(14) . . y
O73 Sm O71 73.53(17) . . y
O74 Sm O32 117.93(17) . 2_665 y
O75 Sm O32 72.77(13) . 2_665 y
O44 Sm O32 74.55(13) . 2_665 y
O14 Sm O32 78.66(12) . 2_665 y
O73 Sm O32 144.47(16) . 2_665 y
O71 Sm O32 76.68(14) . 2_665 y
O74 Sm O72 75.09(19) . . y
O75 Sm O72 75.90(17) . . y
O44 Sm O72 75.12(17) . . y
O14 Sm O72 139.76(16) . . y
O73 Sm O72 73.41(19) . . y
O71 Sm O72 118.93(17) . . y
O32 Sm O72 139.67(16) 2_665 . y
N11 C11 C12 121.8(5) . . ?
N11 C11 C17 113.0(5) . . ?
C12 C11 C17 125.1(5) . . ?
C13 C12 C11 119.2(6) . . ?
C12 C13 C14 119.0(6) . . ?
C15 C14 C13 118.3(5) . . ?
N11 C15 C14 122.1(5) . . ?
N11 C15 C16 113.0(5) . . ?
C14 C15 C16 124.8(5) . . ?
O14 C16 O13 126.0(5) . . ?
O14 C16 C15 118.4(5) . . ?
O13 C16 C15 115.5(4) . . ?
O12 C17 O11 125.2(5) . . ?
O12 C17 C11 121.1(5) . . ?
O11 C17 C11 113.7(4) . . ?
N21 C21 C22 122.8(6) . . ?
N21 C21 C27 113.2(5) . . ?
C22 C21 C27 124.0(6) . . ?
C21 C22 C23 118.1(6) . . ?
C22 C23 C24 119.3(7) . . ?
C23 C24 C25 118.9(7) . . ?
N21 C25 C24 121.3(6) . . ?
N21 C25 C26 113.8(5) . . ?
C24 C25 C26 124.9(6) . . ?
O24 C26 O23 123.7(6) . . ?
O24 C26 C25 121.0(6) . . ?
O23 C26 C25 115.3(5) . . ?
O22 C27 O21 126.9(6) . . ?
O22 C27 C21 119.3(6) . . ?
O21 C27 C21 113.8(5) . . ?
N31 C31 C32 121.8(5) . . ?
N31 C31 C37 114.2(4) . . ?
C32 C31 C37 124.0(5) . . ?
C33 C32 C31 119.2(5) . . ?
C34 C33 C32 119.6(5) . . ?
C33 C34 C35 119.1(5) . . ?
N31 C35 C34 121.1(5) . . ?
N31 C35 C36 114.3(5) . . ?
C34 C35 C36 124.5(5) . . ?
O34 C36 O33 125.0(6) . . ?
O34 C36 C35 119.8(5) . . ?
O33 C36 C35 115.2(5) . . ?
O32 C37 O31 125.8(5) . . ?
O32 C37 C31 119.5(5) . . ?
O31 C37 C31 114.7(4) . . ?
N41 C41 C42 121.7(5) . . ?
N41 C41 C47 113.2(4) . . ?
C42 C41 C47 125.1(5) . . ?
C41 C42 C43 118.0(5) . . ?
C44 C43 C42 120.3(5) . . ?
C43 C44 C45 118.7(5) . . ?
N41 C45 C44 121.2(5) . . ?
N41 C45 C46 113.3(4) . . ?
C44 C45 C46 125.4(5) . . ?
O44 C46 O43 125.2(5) . . ?
O44 C46 C45 118.9(5) . . ?
O43 C46 C45 115.9(4) . . ?
O42 C47 O41 125.6(5) . . ?
O42 C47 C41 119.3(5) . . ?
O41 C47 C41 115.1(5) . . ?
N51 C51 C52 121.7(5) . . ?
N51 C51 C57 112.8(4) . . ?
C52 C51 C57 125.5(5) . . ?
C53 C52 C51 118.7(6) . . ?
C52 C53 C54 120.4(6) . . ?
C55 C54 C53 117.6(6) . . ?
N51 C55 C54 121.8(5) . . ?
N51 C55 C56 113.7(4) . . ?
C54 C55 C56 124.4(5) . . ?
O54 C56 O53 125.6(5) . . ?
O54 C56 C55 120.1(5) . . ?
O53 C56 C55 114.3(5) . . ?
O52 C57 O51 124.3(5) . . ?
O52 C57 C51 119.8(5) . . ?
O51 C57 C51 115.9(5) . . ?
N61 C61 C62 122.1(7) . . ?
N61 C61 C67 113.4(5) . . ?
C62 C61 C67 124.4(6) . . ?
C63 C62 C61 118.8(8) . . ?
C62 C63 C64 120.5(7) . . ?
C65 C64 C63 117.2(8) . . ?
N61 C65 C64 122.3(7) . . ?
N61 C65 C66 113.0(5) . . ?
C64 C65 C66 124.7(7) . . ?
O64 C66 O63 125.2(8) . . ?
O64 C66 C65 119.7(7) . . ?
O63 C66 C65 115.0(6) . . ?
O62 C67 O61 123.6(6) . . ?
O62 C67 C61 121.5(6) . . ?
O61 C67 C61 114.9(5) . . ?
C11 N11 C15 119.5(5) . . ?
C11 N11 Ce1 120.1(3) . . ?
C15 N11 Ce1 120.4(3) . . ?
C21 N21 C25 119.5(5) . . ?
C21 N21 Ce1 120.6(4) . . ?
C25 N21 Ce1 120.0(4) . . ?
C31 N31 C35 119.2(5) . . ?
C31 N31 Ce1 121.5(3) . . ?
C35 N31 Ce1 119.1(3) . . ?
C41 N41 C45 120.1(4) . . ?
C41 N41 Ce2 119.9(3) . . ?
C45 N41 Ce2 120.0(3) . . ?
C51 N51 C55 119.8(4) . . ?
C51 N51 Ce2 120.8(3) . . ?
C55 N51 Ce2 119.3(3) . . ?
C61 N61 C65 119.1(5) . . ?
C61 N61 Ce2 120.6(4) . . ?
C65 N61 Ce2 120.3(4) . . ?
C17 O11 Ce1 129.3(3) . . ?
C16 O13 Ce1 127.3(3) . . ?
C16 O14 Sm 133.8(4) . . ?
C27 O21 Ce1 128.5(4) . . ?
C26 O23 Ce1 126.9(4) . . ?
C37 O31 Ce1 126.4(3) . . ?
C37 O32 Sm 149.6(4) . 2_665 ?
C36 O33 Ce1 127.6(4) . . ?
C47 O41 Ce2 128.1(3) . . ?
C46 O43 Ce2 126.9(3) . . ?
C46 O44 Sm 131.3(4) . . ?
C57 O51 Ce2 126.8(3) . . ?
C56 O53 Ce2 128.0(3) . . ?
C67 O61 Ce2 126.9(4) . . ?
C66 O63 Ce2 127.7(4) . . ?

loop_
_geom_bond_atom_site_label_1
_geom_bond_atom_site_label_2
_geom_bond_distance
_geom_bond_site_symmetry_2
_geom_bond_publ_flag
Ce1 O11 2.291(4) . y
Ce1 O21 2.338(4) . y
Ce1 O23 2.347(4) . y
Ce1 O13 2.367(4) . y
Ce1 O33 2.367(4) . y
Ce1 O31 2.438(4) . y
Ce1 N11 2.504(4) . y
Ce1 N21 2.506(5) . y
Ce1 N31 2.522(4) . y
Ce2 O53 2.317(4) . y
Ce2 O41 2.337(4) . y
Ce2 O63 2.353(4) . y
Ce2 O61 2.369(4) . y
Ce2 O51 2.371(4) . y
Ce2 O43 2.374(4) . y
Ce2 N51 2.510(4) . y
Ce2 N61 2.514(5) . y
Ce2 N41 2.518(4) . y
Sm O74 2.409(5) . y
Sm O75 2.412(4) . y
Sm O44 2.413(4) . y
Sm O14 2.424(4) . y
Sm O73 2.430(5) . y
Sm O71 2.433(4) . y
Sm O32 2.445(3) 2_665 y
Sm O72 2.472(5) . y
C11 N11 1.326(7) . ?
C11 C12 1.380(8) . ?
C11 C17 1.502(7) . ?
C12 C13 1.364(9) . ?
C13 C14 1.402(9) . ?
C14 C15 1.369(8) . ?
C15 N11 1.335(6) . ?
C15 C16 1.507(8) . ?
C16 O14 1.242(6) . ?
C16 O13 1.255(7) . ?
C17 O12 1.218(6) . ?
C17 O11 1.292(7) . ?
C21 N21 1.324(7) . ?
C21 C22 1.376(9) . ?
C21 C27 1.528(9) . ?
C22 C23 1.376(11) . ?
C23 C24 1.382(11) . ?
C24 C25 1.382(9) . ?
C25 N21 1.332(8) . ?
C25 C26 1.489(9) . ?
C26 O24 1.210(7) . ?
C26 O23 1.288(7) . ?
C27 O22 1.232(7) . ?
C27 O21 1.275(7) . ?
C31 N31 1.331(6) . ?
C31 C32 1.377(7) . ?
C31 C37 1.504(7) . ?
C32 C33 1.366(8) . ?
C33 C34 1.361(9) . ?
C34 C35 1.391(8) . ?
C35 N31 1.340(7) . ?
C35 C36 1.482(8) . ?
C36 O34 1.226(7) . ?
C36 O33 1.267(7) . ?
C37 O32 1.225(6) . ?
C37 O31 1.279(6) . ?
C41 N41 1.335(6) . ?
C41 C42 1.377(7) . ?
C41 C47 1.498(7) . ?
C42 C43 1.390(8) . ?
C43 C44 1.363(8) . ?
C44 C45 1.385(7) . ?
C45 N41 1.337(6) . ?
C45 C46 1.497(7) . ?
C46 O44 1.235(6) . ?
C46 O43 1.264(6) . ?
C47 O42 1.227(7) . ?
C47 O41 1.275(6) . ?
C51 N51 1.330(7) . ?
C51 C52 1.368(7) . ?
C51 C57 1.503(8) . ?
C52 C53 1.365(9) . ?
C53 C54 1.383(9) . ?
C54 C55 1.379(8) . ?
C55 N51 1.333(7) . ?
C55 C56 1.497(8) . ?
C56 O54 1.220(7) . ?
C56 O53 1.286(7) . ?
C57 O52 1.234(7) . ?
C57 O51 1.265(6) . ?
C61 N61 1.337(8) . ?
C61 C62 1.364(8) . ?
C61 C67 1.503(9) . ?
C62 C63 1.337(12) . ?
C63 C64 1.418(13) . ?
C64 C65 1.353(9) . ?
C65 N61 1.340(8) . ?
C65 C66 1.508(10) . ?
C66 O64 1.213(8) . ?
C66 O63 1.277(8) . ?
C67 O62 1.222(7) . ?
C67 O61 1.290(7) . ?
O32 Sm 2.445(3) 2_665 ?
